data_4002816
loop_
_publ_author_name
'Wang, Zhenbin'
'Chu, Iek-Heng'
'Zhou, Fei'
'Ong, Shyue Ping'

_publ_section_title
;
 Electronic Structure Descriptor for the Discovery of Narrow-Band
 Red-Emitting Phosphors
;
_journal_issue 11
_journal_name_full 'Chemistry of Materials'
_journal_page_first 4024
_journal_paper_doi 10.1021/acs.chemmater.6b01496
_journal_volume 28
_journal_year 2016
_chemical_formula_structural SrMg3SiN4
_chemical_formula_sum 'Mg12 N16 Si4 Sr4'
_space_group_IT_number 2
_symmetry_Int_Tables_number 2
_symmetry_space_group_name_Hall '-P 1'
_symmetry_space_group_name_H-M 'P -1'
_cell_angle_alpha 83.26842130
_cell_angle_beta 76.59985396
_cell_angle_gamma 79.43409805
_cell_formula_units_Z 4
_cell_length_a 6.03487658
_cell_length_b 7.78948374
_cell_length_c 10.30752134
_cell_volume 461.942
_cod_data_source_file 9.cif
_cod_data_source_block SrMg3SiN4
_cod_original_cell_volume 461.941714783
_cod_original_sg_symbol_H-M P-1
_cod_original_formula_sum 'Sr4 Mg12 Si4 N16'
_cod_database_code 4002816

loop_
_symmetry_equiv_pos_site_id
_symmetry_equiv_pos_as_xyz
1 'x, y, z'
2 '-x, -y, -z'

loop_
_atom_site_aniso_type_symbol
_atom_site_aniso_U_11
_atom_site_aniso_U_22
_atom_site_aniso_U_33
_atom_site_aniso_U_12
_atom_site_aniso_U_13
_atom_site_aniso_U_23
Mg 0 0 0 0 0 0
Si 0 0 0 0 0 0
Sr 0 0 0 0 0 0
N 0 0 0 0 0 0

loop_
_atom_site_type_symbol
_atom_site_label
_atom_site_symmetry_multiplicity
_atom_site_fract_x
_atom_site_fract_y
_atom_site_fract_z
_atom_site_occupancy
Sr Sr1 2 0.002281 0.122790 0.625334 1
Sr Sr2 2 0.031603 0.376305 0.864872 1
Mg Mg3 2 0.178173 0.442250 0.397028 1
Mg Mg4 2 0.197722 0.172944 0.144415 1
Mg Mg5 2 0.200481 0.945040 0.897198 1
Mg Mg6 2 0.443747 0.049622 0.374580 1
Mg Mg7 2 0.460588 0.566057 0.873491 1
Mg Mg8 2 0.487621 0.327429 0.610776 1
Si Si9 2 0.160641 0.711410 0.648300 1
Si Si10 2 0.427383 0.785546 0.137432 1
N N11 2 0.135771 0.196199 0.354806 1
N N12 2 0.169929 0.711035 0.819254 1
N N13 2 0.172727 0.921068 0.103330 1
N N14 2 0.192181 0.499136 0.590588 1
N N15 2 0.324229 0.614184 0.255556 1
N N16 2 0.337204 0.847212 0.536070 1
N N17 2 0.388793 0.325576 0.998982 1
N N18 2 0.404757 0.117943 0.777103 1

_cod_struct_determination_method theoretical
